data_1503790
loop_
_publ_author_name
'Geng, Mingwei'
'Zhang, Dechun'
'Wu, Xiangxiang'
'He, Lan'
'Gong, Bing'

_publ_section_title
;
 One-pot formation and characterization of macrocyclic aromatic
 tetrasulfonates.
;
_journal_issue 4
_journal_name_full 'Organic letters'
_journal_page_first 923
_journal_page_last 926
_journal_paper_doi 10.1021/ol8028884
_journal_volume 11
_journal_year 2009
_chemical_formula_sum 'C58 H72 O18 S4'
_chemical_formula_weight 1185.40
_chemical_name_systematic
; 
 ? 
;
_space_group_IT_number 9
_symmetry_cell_setting monoclinic
_symmetry_space_group_name_Hall 'C -2yc'
_symmetry_space_group_name_H-M 'C 1 c 1'
_atom_sites_solution_hydrogens geom
_atom_sites_solution_primary direct
_atom_sites_solution_secondary difmap
_audit_creation_method SHELXL-97
_cell_angle_alpha 90.00
_cell_angle_beta 101.92(3)
_cell_angle_gamma 90.00
_cell_formula_units_Z 4
_cell_length_a 12.171(2)
_cell_length_b 29.543(6)
_cell_length_c 17.148(3)
_cell_measurement_reflns_used 15849
_cell_measurement_temperature 143(2)
_cell_measurement_theta_max 25.03
_cell_measurement_theta_min 2.39
_cell_volume 6033(2)
_computing_cell_refinement Rapid-AUTO
_computing_data_collection 'Rapid-AUTO (Rigaku,2000)'
_computing_data_reduction 'CrystalStructure (Rigaku/MSC,2000)'
_computing_molecular_graphics 'Siemens SHELXTL V4.2,(Sheldrick,1990)'
_computing_publication_material SHELXL-97,(Sheldrick,1997)
_computing_structure_refinement SHELXL-97,(Sheldrick,1997)
_computing_structure_solution SHELXS-97,(Sheldrick,1997)
_diffrn_ambient_temperature 143(2)
_diffrn_detector_area_resol_mean 10.00
_diffrn_measured_fraction_theta_full 0.994
_diffrn_measured_fraction_theta_max 0.994
_diffrn_measurement_device_type 'Rigaku RAXIS RAPID IP'
_diffrn_measurement_method \W
_diffrn_radiation_monochromator graphite
_diffrn_radiation_source 'fine-focus sealed tube'
_diffrn_radiation_type MoK\a
_diffrn_radiation_wavelength 0.71073
_diffrn_reflns_av_R_equivalents 0.0552
_diffrn_reflns_av_sigmaI/netI 0.0650
_diffrn_reflns_limit_h_max 14
_diffrn_reflns_limit_h_min -14
_diffrn_reflns_limit_k_max 35
_diffrn_reflns_limit_k_min -35
_diffrn_reflns_limit_l_max 19
_diffrn_reflns_limit_l_min -20
_diffrn_reflns_number 15849
_diffrn_reflns_theta_full 25.03
_diffrn_reflns_theta_max 25.03
_diffrn_reflns_theta_min 2.39
_diffrn_standards_decay_% 0
_diffrn_standards_interval_count 0
_diffrn_standards_interval_time 0
_diffrn_standards_number 0
_exptl_absorpt_coefficient_mu 0.227
_exptl_absorpt_correction_T_max 0.962
_exptl_absorpt_correction_T_min 0.903
_exptl_absorpt_correction_type empirical
_exptl_absorpt_process_details
; 
                                  HIGASHI, T. (1995). Abscor-Empirical
                                  Absorption Correction based on Fourier
                                  Series Approximation.
                                  Rigaku Corporation,Tokyo,Japan.
;
_exptl_crystal_colour colouless
_exptl_crystal_density_diffrn 1.305
_exptl_crystal_density_method 'not measured'
_exptl_crystal_description block
_exptl_crystal_F_000 2512
_exptl_crystal_size_max 0.45
_exptl_crystal_size_mid 0.40
_exptl_crystal_size_min 0.17
_refine_diff_density_max 0.285
_refine_diff_density_min -0.367
_refine_diff_density_rms 0.060
_refine_ls_abs_structure_details 'Flack H D (1983), Acta Cryst. A39, 876-881'
_refine_ls_abs_structure_Flack 0.12(7)
_refine_ls_extinction_coef 0.00264(19)
_refine_ls_extinction_expression Fc^*^=kFc[1+0.001xFc^2^\l^3^/sin(2\q)]^-1/4^
_refine_ls_extinction_method SHELXL
_refine_ls_goodness_of_fit_ref 1.011
_refine_ls_hydrogen_treatment constr
_refine_ls_matrix_type full
_refine_ls_number_parameters 722
_refine_ls_number_reflns 5301
_refine_ls_number_restraints 2
_refine_ls_restrained_S_all 1.011
_refine_ls_R_factor_all 0.0591
_refine_ls_R_factor_gt 0.0409
_refine_ls_shift/su_max 0.001
_refine_ls_shift/su_mean 0.000
_refine_ls_structure_factor_coef Fsqd
_refine_ls_weighting_details 'calc w=1/[\s^2^(Fo^2^)+(0.0540P)^2^+0.0000P] where P=(Fo^2^+2Fc^2^)/3'
_refine_ls_weighting_scheme calc
_refine_ls_wR_factor_gt 0.0902
_refine_ls_wR_factor_ref 0.0980
_reflns_number_gt 4062
_reflns_number_total 5301
_reflns_threshold_expression >2sigma(I)
_cod_data_source_file ol8028884_si_004.cif
_cod_data_source_block 5
_cod_original_sg_symbol_H-M Cc
_cod_database_code 1503790

loop_
_symmetry_equiv_pos_as_xyz
'x, y, z'
'x, -y, z+1/2'
'x+1/2, y+1/2, z'
'x+1/2, -y+1/2, z+1/2'

loop_
_atom_site_label
_atom_site_type_symbol
_atom_site_fract_x
_atom_site_fract_y
_atom_site_fract_z
_atom_site_U_iso_or_equiv
_atom_site_adp_type
_atom_site_occupancy
_atom_site_symmetry_multiplicity
_atom_site_calc_flag
_atom_site_refinement_flags
S1 S 0.68523(9) 0.39631(4) 0.46968(7) 0.0257(3) Uani 1 1 d .
S2 S 0.27819(10) 0.47786(4) 0.39687(8) 0.0306(3) Uani 1 1 d .
S3 S 0.64881(10) 0.70687(4) 0.30761(7) 0.0297(3) Uani 1 1 d .
S4 S 1.04916(10) 0.62344(4) 0.34137(7) 0.0299(3) Uani 1 1 d .
O1 O 0.7095(3) 0.44047(11) 0.50173(18) 0.0305(8) Uani 1 1 d .
O2 O 0.7100(3) 0.35772(11) 0.51966(19) 0.0326(8) Uani 1 1 d .
O3 O 0.7578(2) 0.38747(10) 0.40338(17) 0.0241(7) Uani 1 1 d .
O4 O 0.1799(3) 0.46281(11) 0.4208(2) 0.0372(9) Uani 1 1 d .
O5 O 0.3477(3) 0.51189(11) 0.4412(2) 0.0349(8) Uani 1 1 d .
O6 O 0.2324(3) 0.49561(10) 0.3075(2) 0.0316(8) Uani 1 1 d .
O7 O 0.6497(3) 0.67651(12) 0.37243(19) 0.0366(9) Uani 1 1 d .
O8 O 0.6407(3) 0.75429(11) 0.3187(2) 0.0403(9) Uani 1 1 d .
O9 O 0.5455(3) 0.69518(11) 0.23732(19) 0.0294(8) Uani 1 1 d .
O10 O 1.0071(3) 0.60997(12) 0.40937(19) 0.0364(8) Uani 1 1 d .
O11 O 1.1589(3) 0.64332(12) 0.3510(2) 0.0373(9) Uani 1 1 d .
O12 O 1.0566(3) 0.58096(11) 0.2862(2) 0.0325(8) Uani 1 1 d .
O13 O 0.5745(3) 0.32467(11) 0.36836(19) 0.0319(8) Uani 1 1 d .
O14 O 0.2133(3) 0.39775(11) 0.29947(19) 0.0312(8) Uani 1 1 d .
O15 O 0.7003(3) 0.74241(12) 0.15910(19) 0.0335(8) Uani 1 1 d .
O16 O 1.0598(3) 0.66872(12) 0.19009(19) 0.0336(8) Uani 1 1 d .
O17 O 0.1119(3) 0.03835(14) 0.5184(2) 0.0517(11) Uani 1 1 d .
O18 O 0.4094(5) 0.3415(3) 0.1384(4) 0.134(3) Uani 1 1 d .
C1 C 0.5458(4) 0.39587(15) 0.4168(3) 0.0237(10) Uani 1 1 d .
C2 C 0.4767(4) 0.43273(16) 0.4233(3) 0.0265(11) Uani 1 1 d .
H2 H 0.5053 0.4577 0.4539 0.032 Uiso 1 1 calc R
C3 C 0.3651(4) 0.43191(16) 0.3839(3) 0.0263(11) Uani 1 1 d .
C4 C 0.3213(4) 0.39432(16) 0.3377(3) 0.0276(11) Uani 1 1 d .
C5 C 0.3898(4) 0.35802(17) 0.3304(3) 0.0326(12) Uani 1 1 d .
H5 H 0.3619 0.3336 0.2982 0.039 Uiso 1 1 calc R
C6 C 0.5015(4) 0.35830(16) 0.3716(3) 0.0262(11) Uani 1 1 d .
C7 C 0.3081(4) 0.51797(17) 0.2676(3) 0.0305(12) Uani 1 1 d .
C8 C 0.3519(4) 0.49333(17) 0.2118(3) 0.0335(12) Uani 1 1 d .
H8 H 0.3337 0.4629 0.2028 0.040 Uiso 1 1 calc R
C9 C 0.4221(4) 0.51445(17) 0.1703(3) 0.0346(12) Uani 1 1 d .
H9 H 0.4489 0.4986 0.1312 0.042 Uiso 1 1 calc R
C10 C 0.4540(4) 0.55989(17) 0.1862(3) 0.0280(11) Uani 1 1 d .
C11 C 0.5298(4) 0.58255(18) 0.1471(3) 0.0349(12) Uani 1 1 d .
H11 H 0.5587 0.5673 0.1083 0.042 Uiso 1 1 calc R
C12 C 0.5614(4) 0.62635(17) 0.1653(3) 0.0343(12) Uani 1 1 d .
H12 H 0.6128 0.6406 0.1403 0.041 Uiso 1 1 calc R
C13 C 0.5157(4) 0.64918(16) 0.2217(3) 0.0266(11) Uani 1 1 d .
C14 C 0.4415(4) 0.62964(15) 0.2602(3) 0.0267(11) Uani 1 1 d .
H14 H 0.4126 0.6460 0.2978 0.032 Uiso 1 1 calc R
C15 C 0.4081(4) 0.58444(16) 0.2432(3) 0.0275(11) Uani 1 1 d .
C16 C 0.3325(4) 0.56219(16) 0.2836(3) 0.0285(11) Uani 1 1 d .
H16 H 0.3004 0.5777 0.3204 0.034 Uiso 1 1 calc R
C17 C 0.7673(4) 0.69445(16) 0.2674(3) 0.0256(11) Uani 1 1 d .
C18 C 0.8484(4) 0.66629(16) 0.3094(3) 0.0273(11) Uani 1 1 d .
H18 H 0.8369 0.6525 0.3558 0.033 Uiso 1 1 calc R
C19 C 0.9473(4) 0.65813(16) 0.2835(3) 0.0260(11) Uani 1 1 d .
C20 C 0.9640(4) 0.67888(16) 0.2130(3) 0.0285(11) Uani 1 1 d .
C21 C 0.8828(4) 0.70788(17) 0.1704(3) 0.0318(12) Uani 1 1 d .
H21 H 0.8946 0.7220 0.1243 0.038 Uiso 1 1 calc R
C22 C 0.7834(4) 0.71573(16) 0.1974(3) 0.0294(11) Uani 1 1 d .
C23 C 0.9644(4) 0.54982(16) 0.2714(3) 0.0294(11) Uani 1 1 d .
C24 C 0.8920(4) 0.55128(17) 0.1970(3) 0.0310(12) Uani 1 1 d .
H24 H 0.9016 0.5729 0.1596 0.037 Uiso 1 1 calc R
C25 C 0.8066(4) 0.52053(17) 0.1798(3) 0.0344(12) Uani 1 1 d .
H25 H 0.7579 0.5214 0.1303 0.041 Uiso 1 1 calc R
C26 C 0.7912(4) 0.48722(16) 0.2362(3) 0.0273(11) Uani 1 1 d .
C27 C 0.7054(4) 0.45466(17) 0.2196(3) 0.0333(12) Uani 1 1 d .
H27 H 0.6564 0.4549 0.1702 0.040 Uiso 1 1 calc R
C28 C 0.6923(4) 0.42280(17) 0.2740(3) 0.0306(12) Uani 1 1 d .
H28 H 0.6350 0.4015 0.2623 0.037 Uiso 1 1 calc R
C29 C 0.7676(4) 0.42259(16) 0.3491(3) 0.0237(10) Uani 1 1 d .
C30 C 0.8524(4) 0.45317(16) 0.3672(3) 0.0285(11) Uani 1 1 d .
H30 H 0.9008 0.4523 0.4169 0.034 Uiso 1 1 calc R
C31 C 0.8672(4) 0.48619(15) 0.3111(3) 0.0255(11) Uani 1 1 d .
C32 C 0.9546(4) 0.51843(16) 0.3278(3) 0.0281(11) Uani 1 1 d .
H32 H 1.0049 0.5182 0.3767 0.034 Uiso 1 1 calc R
C33 C 0.5439(4) 0.28647(16) 0.3157(3) 0.0342(12) Uani 1 1 d .
H33A H 0.5214 0.2964 0.2608 0.041 Uiso 1 1 calc R
H33B H 0.4826 0.2696 0.3301 0.041 Uiso 1 1 calc R
C34 C 0.6482(4) 0.25806(17) 0.3269(3) 0.0381(13) Uani 1 1 d .
H34A H 0.6315 0.2306 0.2957 0.046 Uiso 1 1 calc R
H34B H 0.6696 0.2493 0.3825 0.046 Uiso 1 1 calc R
C35 C 0.7466(5) 0.28156(19) 0.3030(4) 0.0466(14) Uani 1 1 d .
H35A H 0.7600 0.3101 0.3314 0.056 Uiso 1 1 calc R
H35B H 0.7272 0.2884 0.2464 0.056 Uiso 1 1 calc R
C36 C 0.8540(5) 0.2540(2) 0.3196(4) 0.0579(18) Uani 1 1 d .
H36A H 0.8421 0.2266 0.2878 0.070 Uiso 1 1 calc R
H36B H 0.9125 0.2713 0.3024 0.070 Uiso 1 1 calc R
C37 C 0.8948(6) 0.2409(3) 0.4052(5) 0.086(3) Uani 1 1 d .
H37A H 0.9622 0.2234 0.4104 0.129 Uiso 1 1 calc R
H37B H 0.8382 0.2233 0.4228 0.129 Uiso 1 1 calc R
H37C H 0.9100 0.2678 0.4372 0.129 Uiso 1 1 calc R
C38 C 0.1622(4) 0.36180(17) 0.2466(3) 0.0350(12) Uani 1 1 d .
H38A H 0.1653 0.3334 0.2752 0.042 Uiso 1 1 calc R
H38B H 0.2009 0.3581 0.2029 0.042 Uiso 1 1 calc R
C39 C 0.0410(4) 0.37601(19) 0.2155(3) 0.0412(14) Uani 1 1 d .
H39A H 0.0015 0.3748 0.2591 0.049 Uiso 1 1 calc R
H39B H 0.0059 0.3543 0.1755 0.049 Uiso 1 1 calc R
C40 C 0.0270(4) 0.4232(2) 0.1791(3) 0.0414(14) Uani 1 1 d .
H40A H -0.0526 0.4297 0.1632 0.050 Uiso 1 1 calc R
H40B H 0.0591 0.4450 0.2198 0.050 Uiso 1 1 calc R
C41 C 0.0805(5) 0.4302(2) 0.1075(3) 0.0472(15) Uani 1 1 d .
H41A H 0.0459 0.4097 0.0653 0.057 Uiso 1 1 calc R
H41B H 0.1596 0.4226 0.1223 0.057 Uiso 1 1 calc R
C42 C 0.0684(6) 0.4785(3) 0.0762(4) 0.075(2) Uani 1 1 d .
H42A H 0.1034 0.4811 0.0311 0.112 Uiso 1 1 calc R
H42B H 0.1040 0.4989 0.1173 0.112 Uiso 1 1 calc R
H42C H -0.0098 0.4860 0.0604 0.112 Uiso 1 1 calc R
C43 C 0.7030(5) 0.75875(18) 0.0792(3) 0.0379(13) Uani 1 1 d .
H43A H 0.7205 0.7342 0.0462 0.045 Uiso 1 1 calc R
H43B H 0.7591 0.7823 0.0815 0.045 Uiso 1 1 calc R
C44 C 0.5868(5) 0.7772(2) 0.0463(3) 0.0456(15) Uani 1 1 d .
H44A H 0.5868 0.7926 -0.0037 0.055 Uiso 1 1 calc R
H44B H 0.5678 0.7993 0.0833 0.055 Uiso 1 1 calc R
C45 C 0.4967(5) 0.7394(2) 0.0323(4) 0.0486(15) Uani 1 1 d .
H45A H 0.5193 0.7163 -0.0015 0.058 Uiso 1 1 calc R
H45B H 0.4942 0.7254 0.0831 0.058 Uiso 1 1 calc R
C46 C 0.3791(5) 0.7556(2) -0.0060(4) 0.0621(18) Uani 1 1 d .
H46A H 0.3821 0.7712 -0.0553 0.074 Uiso 1 1 calc R
H46B H 0.3306 0.7295 -0.0193 0.074 Uiso 1 1 calc R
C47 C 0.3284(7) 0.7871(3) 0.0472(5) 0.089(3) Uani 1 1 d .
H47A H 0.2549 0.7964 0.0197 0.134 Uiso 1 1 calc R
H47B H 0.3754 0.8132 0.0600 0.134 Uiso 1 1 calc R
H47C H 0.3227 0.7715 0.0953 0.134 Uiso 1 1 calc R
C48 C 1.0889(5) 0.69294(18) 0.1231(3) 0.0387(13) Uani 1 1 d .
H48A H 1.1051 0.7244 0.1368 0.046 Uiso 1 1 calc R
H48B H 1.0275 0.6916 0.0770 0.046 Uiso 1 1 calc R
C49 C 1.1916(5) 0.6696(2) 0.1058(4) 0.0511(16) Uani 1 1 d .
H49A H 1.2159 0.6854 0.0628 0.061 Uiso 1 1 calc R
H49B H 1.2518 0.6716 0.1527 0.061 Uiso 1 1 calc R
C50 C 1.1723(5) 0.6207(2) 0.0832(3) 0.0491(15) Uani 1 1 d .
H50A H 1.1676 0.6035 0.1306 0.059 Uiso 1 1 calc R
H50B H 1.2365 0.6096 0.0636 0.059 Uiso 1 1 calc R
C51 C 1.0677(5) 0.6122(2) 0.0208(3) 0.0506(15) Uani 1 1 d .
H51A H 1.0030 0.6211 0.0421 0.061 Uiso 1 1 calc R
H51B H 1.0616 0.5800 0.0098 0.061 Uiso 1 1 calc R
C52 C 1.0643(6) 0.6377(2) -0.0580(4) 0.070(2) Uani 1 1 d .
H52A H 0.9947 0.6314 -0.0942 0.104 Uiso 1 1 calc R
H52B H 1.1258 0.6280 -0.0811 0.104 Uiso 1 1 calc R
H52C H 1.0703 0.6697 -0.0478 0.104 Uiso 1 1 calc R
C53 C 0.1262(5) 0.0398(2) 0.3832(3) 0.0486(15) Uani 1 1 d .
H53A H 0.0575 0.0229 0.3757 0.073 Uiso 1 1 calc R
H53B H 0.1822 0.0223 0.3646 0.073 Uiso 1 1 calc R
H53C H 0.1135 0.0676 0.3537 0.073 Uiso 1 1 calc R
C54 C 0.1656(4) 0.05000(19) 0.4688(3) 0.0388(13) Uani 1 1 d .
C55 C 0.2717(6) 0.0753(3) 0.4910(4) 0.081(2) Uani 1 1 d .
H55A H 0.2891 0.0801 0.5476 0.121 Uiso 1 1 calc R
H55B H 0.2641 0.1041 0.4643 0.121 Uiso 1 1 calc R
H55C H 0.3310 0.0584 0.4756 0.121 Uiso 1 1 calc R
C56 C 0.3670(8) 0.3862(3) 0.0245(5) 0.092(3) Uani 1 1 d .
H56A H 0.2953 0.3894 0.0390 0.138 Uiso 1 1 calc R
H56B H 0.3572 0.3723 -0.0271 0.138 Uiso 1 1 calc R
H56C H 0.4004 0.4156 0.0228 0.138 Uiso 1 1 calc R
C57 C 0.4398(6) 0.3582(2) 0.0829(4) 0.0598(18) Uani 1 1 d .
C58 C 0.5539(7) 0.3487(3) 0.0714(5) 0.089(2) Uani 1 1 d .
H58A H 0.5915 0.3291 0.1132 0.134 Uiso 1 1 calc R
H58B H 0.5949 0.3765 0.0727 0.134 Uiso 1 1 calc R
H58C H 0.5497 0.3341 0.0208 0.134 Uiso 1 1 calc R

loop_
_atom_site_aniso_label
_atom_site_aniso_U_11
_atom_site_aniso_U_22
_atom_site_aniso_U_33
_atom_site_aniso_U_23
_atom_site_aniso_U_13
_atom_site_aniso_U_12
S1 0.0205(6) 0.0305(7) 0.0260(6) -0.0006(5) 0.0046(5) 0.0002(5)
S2 0.0259(7) 0.0257(7) 0.0421(7) -0.0011(6) 0.0118(6) 0.0028(6)
S3 0.0228(6) 0.0324(7) 0.0353(7) -0.0010(6) 0.0092(5) 0.0009(5)
S4 0.0247(7) 0.0289(7) 0.0353(7) 0.0022(6) 0.0046(5) 0.0014(6)
O1 0.0276(18) 0.036(2) 0.0276(17) -0.0111(15) 0.0044(14) -0.0023(15)
O2 0.0286(19) 0.035(2) 0.0337(19) 0.0097(16) 0.0046(15) 0.0015(16)
O3 0.0218(18) 0.0253(17) 0.0256(17) 0.0008(14) 0.0058(13) -0.0005(14)
O4 0.033(2) 0.0263(19) 0.058(2) 0.0016(17) 0.0225(18) 0.0014(15)
O5 0.033(2) 0.0260(19) 0.047(2) -0.0116(16) 0.0104(16) -0.0008(16)
O6 0.0222(18) 0.0272(18) 0.044(2) 0.0039(16) 0.0029(15) 0.0014(15)
O7 0.0292(19) 0.043(2) 0.040(2) 0.0048(17) 0.0116(16) 0.0015(17)
O8 0.036(2) 0.031(2) 0.058(2) -0.0057(18) 0.0181(18) 0.0016(17)
O9 0.0224(17) 0.0307(19) 0.0352(18) 0.0028(15) 0.0064(14) 0.0013(14)
O10 0.034(2) 0.039(2) 0.0349(19) 0.0060(17) 0.0045(16) 0.0072(17)
O11 0.0202(19) 0.034(2) 0.055(2) 0.0057(17) 0.0017(16) -0.0015(16)
O12 0.0262(19) 0.0278(19) 0.047(2) 0.0027(16) 0.0163(16) 0.0003(15)
O13 0.0244(18) 0.027(2) 0.043(2) -0.0096(16) 0.0029(15) 0.0054(15)
O14 0.0169(17) 0.032(2) 0.041(2) -0.0039(16) -0.0007(15) 0.0010(14)
O15 0.0241(18) 0.039(2) 0.0372(19) 0.0101(16) 0.0059(15) 0.0080(16)
O16 0.0238(18) 0.042(2) 0.0370(19) 0.0027(16) 0.0102(15) 0.0047(16)
O17 0.050(3) 0.067(3) 0.038(2) -0.002(2) 0.007(2) 0.002(2)
O18 0.082(4) 0.229(8) 0.091(4) 0.088(5) 0.016(3) -0.012(5)
C1 0.019(2) 0.024(3) 0.027(2) -0.001(2) 0.0010(19) 0.001(2)
C2 0.025(3) 0.024(3) 0.032(3) -0.001(2) 0.009(2) -0.002(2)
C3 0.019(2) 0.025(3) 0.036(3) 0.000(2) 0.008(2) 0.005(2)
C4 0.020(3) 0.029(3) 0.033(3) -0.001(2) 0.003(2) -0.001(2)
C5 0.025(3) 0.024(3) 0.047(3) -0.006(2) 0.003(2) 0.000(2)
C6 0.025(3) 0.024(3) 0.030(3) -0.002(2) 0.008(2) 0.005(2)
C7 0.016(2) 0.034(3) 0.040(3) 0.007(2) 0.003(2) 0.003(2)
C8 0.036(3) 0.027(3) 0.035(3) -0.004(2) 0.002(2) 0.002(2)
C9 0.035(3) 0.033(3) 0.036(3) -0.010(2) 0.007(2) 0.002(2)
C10 0.021(2) 0.037(3) 0.024(2) 0.003(2) 0.001(2) 0.006(2)
C11 0.034(3) 0.041(3) 0.032(3) -0.002(2) 0.011(2) 0.003(3)
C12 0.024(3) 0.037(3) 0.043(3) 0.003(2) 0.009(2) -0.001(2)
C13 0.019(2) 0.025(3) 0.034(3) 0.003(2) 0.003(2) 0.003(2)
C14 0.020(2) 0.026(3) 0.034(3) 0.002(2) 0.006(2) 0.007(2)
C15 0.018(2) 0.034(3) 0.029(3) 0.002(2) 0.000(2) 0.005(2)
C16 0.019(2) 0.026(3) 0.041(3) 0.005(2) 0.007(2) 0.008(2)
C17 0.022(3) 0.025(3) 0.032(3) -0.005(2) 0.011(2) 0.000(2)
C18 0.025(3) 0.025(3) 0.032(3) -0.003(2) 0.009(2) -0.003(2)
C19 0.023(3) 0.026(3) 0.030(3) -0.001(2) 0.008(2) -0.001(2)
C20 0.022(3) 0.028(3) 0.036(3) -0.004(2) 0.007(2) -0.003(2)
C21 0.028(3) 0.034(3) 0.034(3) 0.004(2) 0.010(2) 0.003(2)
C22 0.026(3) 0.031(3) 0.031(3) 0.001(2) 0.004(2) -0.002(2)
C23 0.020(2) 0.025(3) 0.044(3) -0.001(2) 0.010(2) -0.002(2)
C24 0.037(3) 0.029(3) 0.030(3) 0.006(2) 0.012(2) 0.005(2)
C25 0.035(3) 0.035(3) 0.031(3) 0.009(2) 0.003(2) 0.004(2)
C26 0.023(3) 0.030(3) 0.029(3) 0.000(2) 0.005(2) 0.004(2)
C27 0.028(3) 0.039(3) 0.030(3) 0.002(2) 0.000(2) -0.002(2)
C28 0.024(3) 0.034(3) 0.034(3) -0.006(2) 0.005(2) -0.005(2)
C29 0.023(3) 0.024(3) 0.024(2) 0.002(2) 0.007(2) 0.002(2)
C30 0.024(3) 0.028(3) 0.033(3) 0.002(2) 0.004(2) 0.002(2)
C31 0.025(3) 0.024(3) 0.030(3) 0.000(2) 0.010(2) 0.005(2)
C32 0.019(2) 0.029(3) 0.035(3) 0.004(2) 0.003(2) 0.004(2)
C33 0.026(3) 0.030(3) 0.045(3) -0.005(2) 0.004(2) 0.000(2)
C34 0.029(3) 0.029(3) 0.055(3) -0.008(3) 0.006(3) 0.003(2)
C35 0.036(3) 0.044(3) 0.064(4) 0.001(3) 0.019(3) 0.007(3)
C36 0.037(4) 0.064(4) 0.074(5) -0.005(4) 0.016(3) 0.014(3)
C37 0.039(4) 0.129(7) 0.091(6) 0.024(5) 0.014(4) 0.020(4)
C38 0.027(3) 0.027(3) 0.047(3) -0.010(2) 0.000(2) -0.004(2)
C39 0.025(3) 0.055(4) 0.041(3) -0.006(3) 0.002(2) -0.001(3)
C40 0.028(3) 0.058(4) 0.034(3) -0.006(3) -0.002(2) 0.008(3)
C41 0.043(4) 0.058(4) 0.038(3) -0.003(3) 0.003(3) 0.001(3)
C42 0.066(5) 0.084(5) 0.069(5) 0.025(4) 0.001(4) -0.010(4)
C43 0.042(3) 0.037(3) 0.035(3) 0.010(2) 0.010(2) 0.006(3)
C44 0.042(3) 0.055(4) 0.039(3) 0.015(3) 0.007(3) 0.016(3)
C45 0.042(4) 0.053(4) 0.047(3) 0.003(3) 0.000(3) 0.010(3)
C46 0.046(4) 0.081(5) 0.052(4) 0.010(4) -0.007(3) 0.005(4)
C47 0.063(5) 0.124(7) 0.075(5) 0.000(5) 0.003(4) 0.037(5)
C48 0.038(3) 0.039(3) 0.043(3) 0.005(3) 0.016(3) -0.004(3)
C49 0.033(3) 0.079(5) 0.044(3) 0.002(3) 0.015(3) -0.003(3)
C50 0.047(4) 0.065(4) 0.036(3) 0.001(3) 0.011(3) 0.015(3)
C51 0.055(4) 0.051(4) 0.047(4) 0.000(3) 0.013(3) 0.008(3)
C52 0.073(5) 0.083(5) 0.050(4) -0.012(4) 0.007(4) 0.003(4)
C53 0.050(4) 0.055(4) 0.039(3) 0.010(3) 0.004(3) 0.011(3)
C54 0.032(3) 0.044(3) 0.037(3) 0.004(3) 0.001(3) 0.012(3)
C55 0.041(4) 0.125(7) 0.070(5) 0.005(5) -0.003(3) -0.019(4)
C56 0.092(6) 0.091(6) 0.095(6) 0.034(5) 0.026(5) 0.022(5)
C57 0.057(4) 0.079(5) 0.042(4) 0.016(3) 0.007(3) -0.011(4)
C58 0.074(6) 0.089(6) 0.104(6) 0.009(5) 0.017(5) 0.002(5)

loop_
_atom_type_symbol
_atom_type_description
_atom_type_scat_dispersion_real
_atom_type_scat_dispersion_imag
_atom_type_scat_source
C C 0.0033 0.0016 'International Tables Vol C Tables 4.2.6.8 and 6.1.1.4'
H H 0.0000 0.0000 'International Tables Vol C Tables 4.2.6.8 and 6.1.1.4'
O O 0.0106 0.0060 'International Tables Vol C Tables 4.2.6.8 and 6.1.1.4'
S S 0.1246 0.1234 'International Tables Vol C Tables 4.2.6.8 and 6.1.1.4'

loop_
_geom_angle_atom_site_label_1
_geom_angle_atom_site_label_2
_geom_angle_atom_site_label_3
_geom_angle
O2 S1 O1 120.1(2)
O2 S1 O3 102.60(18)
O1 S1 O3 108.87(18)
O2 S1 C1 111.6(2)
O1 S1 C1 108.0(2)
O3 S1 C1 104.42(19)
O4 S2 O5 120.7(2)
O4 S2 O6 103.4(2)
O5 S2 O6 109.2(2)
O4 S2 C3 111.1(2)
O5 S2 C3 107.7(2)
O6 S2 C3 103.3(2)
O8 S3 O7 120.4(2)
O8 S3 O9 104.5(2)
O7 S3 O9 109.39(19)
O8 S3 C17 110.1(2)
O7 S3 C17 107.4(2)
O9 S3 C17 103.9(2)
O10 S4 O11 120.2(2)
O10 S4 O12 110.0(2)
O11 S4 O12 103.05(19)
O10 S4 C19 107.2(2)
O11 S4 C19 111.0(2)
O12 S4 C19 104.2(2)
C29 O3 S1 118.8(3)
C7 O6 S2 118.7(3)
C13 O9 S3 118.9(3)
C23 O12 S4 118.3(3)
C6 O13 C33 121.1(4)
C4 O14 C38 119.9(4)
C22 O15 C43 119.5(4)
C20 O16 C48 119.2(4)
C2 C1 C6 119.7(4)
C2 C1 S1 119.2(3)
C6 C1 S1 121.0(3)
C3 C2 C1 119.6(4)
C3 C2 H2 120.2
C1 C2 H2 120.2
C2 C3 C4 120.5(4)
C2 C3 S2 118.6(4)
C4 C3 S2 120.9(4)
O14 C4 C5 124.2(4)
O14 C4 C3 115.7(4)
C5 C4 C3 120.0(4)
C4 C5 C6 119.5(5)
C4 C5 H5 120.2
C6 C5 H5 120.2
O13 C6 C1 115.4(4)
O13 C6 C5 123.9(4)
C1 C6 C5 120.6(4)
C16 C7 C8 122.9(5)
C16 C7 O6 119.3(4)
C8 C7 O6 117.8(4)
C9 C8 C7 119.1(5)
C9 C8 H8 120.4
C7 C8 H8 120.4
C8 C9 C10 120.7(5)
C8 C9 H9 119.7
C10 C9 H9 119.7
C9 C10 C11 122.6(4)
C9 C10 C15 119.2(4)
C11 C10 C15 118.2(5)
C12 C11 C10 121.3(5)
C12 C11 H11 119.4
C10 C11 H11 119.4
C11 C12 C13 119.0(5)
C11 C12 H12 120.5
C13 C12 H12 120.5
C14 C13 C12 122.5(5)
C14 C13 O9 119.2(4)
C12 C13 O9 118.3(4)
C13 C14 C15 119.8(4)
C13 C14 H14 120.1
C15 C14 H14 120.1
C14 C15 C10 119.3(4)
C14 C15 C16 121.7(4)
C10 C15 C16 119.0(4)
C7 C16 C15 119.0(4)
C7 C16 H16 120.5
C15 C16 H16 120.5
C18 C17 C22 120.4(4)
C18 C17 S3 118.6(3)
C22 C17 S3 120.8(4)
C17 C18 C19 120.9(4)
C17 C18 H18 119.5
C19 C18 H18 119.5
C18 C19 C20 119.3(4)
C18 C19 S4 118.7(4)
C20 C19 S4 122.1(3)
O16 C20 C21 123.4(4)
O16 C20 C19 116.3(4)
C21 C20 C19 120.3(4)
C20 C21 C22 119.7(5)
C20 C21 H21 120.2
C22 C21 H21 120.2
O15 C22 C21 123.4(4)
O15 C22 C17 117.1(4)
C21 C22 C17 119.4(4)
C32 C23 C24 122.6(4)
C32 C23 O12 119.5(4)
C24 C23 O12 117.8(4)
C25 C24 C23 119.1(4)
C25 C24 H24 120.4
C23 C24 H24 120.4
C24 C25 C26 121.0(5)
C24 C25 H25 119.5
C26 C25 H25 119.5
C27 C26 C25 122.3(4)
C27 C26 C31 119.1(4)
C25 C26 C31 118.6(4)
C28 C27 C26 121.5(5)
C28 C27 H27 119.2
C26 C27 H27 119.2
C27 C28 C29 118.8(5)
C27 C28 H28 120.6
C29 C28 H28 120.6
C30 C29 O3 120.0(4)
C30 C29 C28 121.6(4)
O3 C29 C28 118.3(4)
C29 C30 C31 120.2(4)
C29 C30 H30 119.9
C31 C30 H30 119.9
C30 C31 C32 121.7(4)
C30 C31 C26 118.8(4)
C32 C31 C26 119.5(4)
C23 C32 C31 119.2(4)
C23 C32 H32 120.4
C31 C32 H32 120.4
O13 C33 C34 104.8(4)
O13 C33 H33A 110.8
C34 C33 H33A 110.8
O13 C33 H33B 110.8
C34 C33 H33B 110.8
H33A C33 H33B 108.9
C33 C34 C35 113.9(4)
C33 C34 H34A 108.8
C35 C34 H34A 108.8
C33 C34 H34B 108.8
C35 C34 H34B 108.8
H34A C34 H34B 107.7
C34 C35 C36 113.7(5)
C34 C35 H35A 108.8
C36 C35 H35A 108.8
C34 C35 H35B 108.8
C36 C35 H35B 108.8
H35A C35 H35B 107.7
C37 C36 C35 114.9(5)
C37 C36 H36A 108.6
C35 C36 H36A 108.6
C37 C36 H36B 108.6
C35 C36 H36B 108.6
H36A C36 H36B 107.5
C36 C37 H37A 109.5
C36 C37 H37B 109.5
H37A C37 H37B 109.5
C36 C37 H37C 109.5
H37A C37 H37C 109.5
H37B C37 H37C 109.5
O14 C38 C39 106.1(4)
O14 C38 H38A 110.5
C39 C38 H38A 110.5
O14 C38 H38B 110.5
C39 C38 H38B 110.5
H38A C38 H38B 108.7
C38 C39 C40 114.5(4)
C38 C39 H39A 108.6
C40 C39 H39A 108.6
C38 C39 H39B 108.6
C40 C39 H39B 108.6
H39A C39 H39B 107.6
C41 C40 C39 115.2(5)
C41 C40 H40A 108.5
C39 C40 H40A 108.5
C41 C40 H40B 108.5
C39 C40 H40B 108.5
H40A C40 H40B 107.5
C40 C41 C42 112.7(5)
C40 C41 H41A 109.0
C42 C41 H41A 109.0
C40 C41 H41B 109.0
C42 C41 H41B 109.0
H41A C41 H41B 107.8
C41 C42 H42A 109.5
C41 C42 H42B 109.5
H42A C42 H42B 109.5
C41 C42 H42C 109.5
H42A C42 H42C 109.5
H42B C42 H42C 109.5
O15 C43 C44 105.6(4)
O15 C43 H43A 110.6
C44 C43 H43A 110.6
O15 C43 H43B 110.6
C44 C43 H43B 110.6
H43A C43 H43B 108.7
C43 C44 C45 112.0(5)
C43 C44 H44A 109.2
C45 C44 H44A 109.2
C43 C44 H44B 109.2
C45 C44 H44B 109.2
H44A C44 H44B 107.9
C46 C45 C44 114.3(5)
C46 C45 H45A 108.7
C44 C45 H45A 108.7
C46 C45 H45B 108.7
C44 C45 H45B 108.7
H45A C45 H45B 107.6
C47 C46 C45 113.3(6)
C47 C46 H46A 108.9
C45 C46 H46A 108.9
C47 C46 H46B 108.9
C45 C46 H46B 108.9
H46A C46 H46B 107.7
C46 C47 H47A 109.5
C46 C47 H47B 109.5
H47A C47 H47B 109.5
C46 C47 H47C 109.5
H47A C47 H47C 109.5
H47B C47 H47C 109.5
O16 C48 C49 106.0(4)
O16 C48 H48A 110.5
C49 C48 H48A 110.5
O16 C48 H48B 110.5
C49 C48 H48B 110.5
H48A C48 H48B 108.7
C50 C49 C48 113.5(5)
C50 C49 H49A 108.9
C48 C49 H49A 108.9
C50 C49 H49B 108.9
C48 C49 H49B 108.9
H49A C49 H49B 107.7
C49 C50 C51 114.1(5)
C49 C50 H50A 108.7
C51 C50 H50A 108.7
C49 C50 H50B 108.7
C51 C50 H50B 108.7
H50A C50 H50B 107.6
C50 C51 C52 114.1(5)
C50 C51 H51A 108.7
C52 C51 H51A 108.7
C50 C51 H51B 108.7
C52 C51 H51B 108.7
H51A C51 H51B 107.6
C51 C52 H52A 109.5
C51 C52 H52B 109.5
H52A C52 H52B 109.5
C51 C52 H52C 109.5
H52A C52 H52C 109.5
H52B C52 H52C 109.5
C54 C53 H53A 109.5
C54 C53 H53B 109.5
H53A C53 H53B 109.5
C54 C53 H53C 109.5
H53A C53 H53C 109.5
H53B C53 H53C 109.5
O17 C54 C55 121.9(5)
O17 C54 C53 121.5(5)
C55 C54 C53 116.5(5)
C54 C55 H55A 109.5
C54 C55 H55B 109.5
H55A C55 H55B 109.5
C54 C55 H55C 109.5
H55A C55 H55C 109.5
H55B C55 H55C 109.5
C57 C56 H56A 109.5
C57 C56 H56B 109.5
H56A C56 H56B 109.5
C57 C56 H56C 109.5
H56A C56 H56C 109.5
H56B C56 H56C 109.5
O18 C57 C56 122.6(7)
O18 C57 C58 118.9(7)
C56 C57 C58 118.4(6)
C57 C58 H58A 109.5
C57 C58 H58B 109.5
H58A C58 H58B 109.5
C57 C58 H58C 109.5
H58A C58 H58C 109.5
H58B C58 H58C 109.5

loop_
_geom_bond_atom_site_label_1
_geom_bond_atom_site_label_2
_geom_bond_distance
S1 O2 1.421(3)
S1 O1 1.423(3)
S1 O3 1.599(3)
S1 C1 1.751(5)
S2 O4 1.413(3)
S2 O5 1.428(3)
S2 O6 1.607(4)
S2 C3 1.763(5)
S3 O8 1.420(3)
S3 O7 1.427(4)
S3 O9 1.589(3)
S3 C17 1.761(4)
S4 O10 1.424(4)
S4 O11 1.437(3)
S4 O12 1.585(3)
S4 C19 1.751(5)
O3 C29 1.416(5)
O6 C7 1.418(6)
O9 C13 1.418(6)
O12 C23 1.433(6)
O13 C6 1.342(5)
O13 C33 1.445(6)
O14 C4 1.345(6)
O14 C38 1.451(6)
O15 C22 1.343(6)
O15 C43 1.459(6)
O16 C20 1.340(5)
O16 C48 1.457(6)
O17 C54 1.223(6)
O18 C57 1.196(7)
C1 C2 1.395(6)
C1 C6 1.396(6)
C2 C3 1.387(6)
C2 H2 0.9300
C3 C4 1.404(7)
C4 C5 1.380(7)
C5 C6 1.396(7)
C5 H5 0.9300
C7 C16 1.355(7)
C7 C8 1.393(7)
C8 C9 1.370(7)
C8 H8 0.9300
C9 C10 1.409(7)
C9 H9 0.9300
C10 C11 1.417(7)
C10 C15 1.420(6)
C11 C12 1.368(7)
C11 H11 0.9300
C12 C13 1.387(7)
C12 H12 0.9300
C13 C14 1.353(6)
C14 C15 1.409(7)
C14 H14 0.9300
C15 C16 1.422(7)
C16 H16 0.9300
C17 C18 1.376(7)
C17 C22 1.404(6)
C18 C19 1.387(6)
C18 H18 0.9300
C19 C20 1.407(6)
C20 C21 1.395(7)
C21 C22 1.401(7)
C21 H21 0.9300
C23 C32 1.362(6)
C23 C24 1.394(7)
C24 C25 1.365(7)
C24 H24 0.9300
C25 C26 1.420(6)
C25 H25 0.9300
C26 C27 1.405(7)
C26 C31 1.420(7)
C27 C28 1.358(7)
C27 H27 0.9300
C28 C29 1.417(6)
C28 H28 0.9300
C29 C30 1.358(7)
C30 C31 1.408(6)
C30 H30 0.9300
C31 C32 1.412(6)
C32 H32 0.9300
C33 C34 1.501(7)
C33 H33A 0.9700
C33 H33B 0.9700
C34 C35 1.513(7)
C34 H34A 0.9700
C34 H34B 0.9700
C35 C36 1.517(8)
C35 H35A 0.9700
C35 H35B 0.9700
C36 C37 1.499(10)
C36 H36A 0.9700
C36 H36B 0.9700
C37 H37A 0.9600
C37 H37B 0.9600
C37 H37C 0.9600
C38 C39 1.520(7)
C38 H38A 0.9700
C38 H38B 0.9700
C39 C40 1.523(8)
C39 H39A 0.9700
C39 H39B 0.9700
C40 C41 1.517(7)
C40 H40A 0.9700
C40 H40B 0.9700
C41 C42 1.522(9)
C41 H41A 0.9700
C41 H41B 0.9700
C42 H42A 0.9600
C42 H42B 0.9600
C42 H42C 0.9600
C43 C44 1.512(7)
C43 H43A 0.9700
C43 H43B 0.9700
C44 C45 1.549(8)
C44 H44A 0.9700
C44 H44B 0.9700
C45 C46 1.523(8)
C45 H45A 0.9700
C45 H45B 0.9700
C46 C47 1.521(9)
C46 H46A 0.9700
C46 H46B 0.9700
C47 H47A 0.9600
C47 H47B 0.9600
C47 H47C 0.9600
C48 C49 1.510(8)
C48 H48A 0.9700
C48 H48B 0.9700
C49 C50 1.501(9)
C49 H49A 0.9700
C49 H49B 0.9700
C50 C51 1.504(8)
C50 H50A 0.9700
C50 H50B 0.9700
C51 C52 1.540(9)
C51 H51A 0.9700
C51 H51B 0.9700
C52 H52A 0.9600
C52 H52B 0.9600
C52 H52C 0.9600
C53 C54 1.478(8)
C53 H53A 0.9600
C53 H53B 0.9600
C53 H53C 0.9600
C54 C55 1.473(8)
C55 H55A 0.9600
C55 H55B 0.9600
C55 H55C 0.9600
C56 C57 1.452(10)
C56 H56A 0.9600
C56 H56B 0.9600
C56 H56C 0.9600
C57 C58 1.470(10)
C58 H58A 0.9600
C58 H58B 0.9600
C58 H58C 0.9600

loop_
_geom_torsion_atom_site_label_1
_geom_torsion_atom_site_label_2
_geom_torsion_atom_site_label_3
_geom_torsion_atom_site_label_4
_geom_torsion
O2 S1 O3 C29 -170.6(3)
O1 S1 O3 C29 -42.3(3)
C1 S1 O3 C29 72.8(3)
O4 S2 O6 C7 173.2(3)
O5 S2 O6 C7 43.4(4)
C3 S2 O6 C7 -71.0(4)
O8 S3 O9 C13 -167.6(3)
O7 S3 O9 C13 -37.5(4)
C17 S3 O9 C13 77.0(3)
O10 S4 O12 C23 43.7(4)
O11 S4 O12 C23 173.0(3)
C19 S4 O12 C23 -71.0(4)
O2 S1 C1 C2 124.1(4)
O1 S1 C1 C2 -10.0(4)
O3 S1 C1 C2 -125.8(4)
O2 S1 C1 C6 -52.6(4)
O1 S1 C1 C6 173.3(4)
O3 S1 C1 C6 57.6(4)
C6 C1 C2 C3 -0.9(7)
S1 C1 C2 C3 -177.6(4)
C1 C2 C3 C4 0.0(7)
C1 C2 C3 S2 177.2(3)
O4 S2 C3 C2 -127.1(4)
O5 S2 C3 C2 7.1(4)
O6 S2 C3 C2 122.6(4)
O4 S2 C3 C4 50.0(4)
O5 S2 C3 C4 -175.7(4)
O6 S2 C3 C4 -60.2(4)
C38 O14 C4 C5 -0.1(7)
C38 O14 C4 C3 176.5(4)
C2 C3 C4 O14 -177.5(4)
S2 C3 C4 O14 5.4(6)
C2 C3 C4 C5 -0.7(7)
S2 C3 C4 C5 -177.9(4)
O14 C4 C5 C6 178.8(4)
C3 C4 C5 C6 2.4(7)
C33 O13 C6 C1 -171.9(4)
C33 O13 C6 C5 4.9(7)
C2 C1 C6 O13 179.5(4)
S1 C1 C6 O13 -3.8(6)
C2 C1 C6 C5 2.6(7)
S1 C1 C6 C5 179.3(4)
C4 C5 C6 O13 -180.0(4)
C4 C5 C6 C1 -3.3(7)
S2 O6 C7 C16 -80.1(5)
S2 O6 C7 C8 101.5(4)
C16 C7 C8 C9 -0.6(8)
O6 C7 C8 C9 177.7(4)
C7 C8 C9 C10 2.9(8)
C8 C9 C10 C11 177.4(5)
C8 C9 C10 C15 -3.2(7)
C9 C10 C11 C12 -178.3(5)
C15 C10 C11 C12 2.3(7)
C10 C11 C12 C13 -1.7(8)
C11 C12 C13 C14 0.6(8)
C11 C12 C13 O9 -177.2(4)
S3 O9 C13 C14 89.3(5)
S3 O9 C13 C12 -92.8(5)
C12 C13 C14 C15 -0.1(7)
O9 C13 C14 C15 177.7(4)
C13 C14 C15 C10 0.7(7)
C13 C14 C15 C16 178.4(4)
C9 C10 C15 C14 178.9(4)
C11 C10 C15 C14 -1.7(7)
C9 C10 C15 C16 1.1(7)
C11 C10 C15 C16 -179.5(4)
C8 C7 C16 C15 -1.4(7)
O6 C7 C16 C15 -179.7(4)
C14 C15 C16 C7 -176.6(4)
C10 C15 C16 C7 1.1(7)
O8 S3 C17 C18 121.0(4)
O7 S3 C17 C18 -11.8(4)
O9 S3 C17 C18 -127.6(4)
O8 S3 C17 C22 -53.8(5)
O7 S3 C17 C22 173.5(4)
O9 S3 C17 C22 57.7(4)
C22 C17 C18 C19 -0.3(7)
S3 C17 C18 C19 -175.1(4)
C17 C18 C19 C20 -0.3(7)
C17 C18 C19 S4 177.9(4)
O10 S4 C19 C18 -0.8(4)
O11 S4 C19 C18 -133.8(4)
O12 S4 C19 C18 115.9(4)
O10 S4 C19 C20 177.4(4)
O11 S4 C19 C20 44.4(5)
O12 S4 C19 C20 -66.0(4)
C48 O16 C20 C21 7.8(7)
C48 O16 C20 C19 -172.8(4)
C18 C19 C20 O16 -178.3(4)
S4 C19 C20 O16 3.5(6)
C18 C19 C20 C21 1.0(7)
S4 C19 C20 C21 -177.1(4)
O16 C20 C21 C22 178.3(4)
C19 C20 C21 C22 -1.1(7)
C43 O15 C22 C21 10.1(7)
C43 O15 C22 C17 -169.0(4)
C20 C21 C22 O15 -178.6(4)
C20 C21 C22 C17 0.4(7)
C18 C17 C22 O15 179.4(4)
S3 C17 C22 O15 -6.0(6)
C18 C17 C22 C21 0.3(7)
S3 C17 C22 C21 174.9(4)
S4 O12 C23 C32 -79.3(5)
S4 O12 C23 C24 104.7(4)
C32 C23 C24 C25 0.9(7)
O12 C23 C24 C25 176.8(4)
C23 C24 C25 C26 -0.3(7)
C24 C25 C26 C27 -178.8(5)
C24 C25 C26 C31 -0.6(7)
C25 C26 C27 C28 179.5(5)
C31 C26 C27 C28 1.2(7)
C26 C27 C28 C29 -0.2(7)
S1 O3 C29 C30 89.4(5)
S1 O3 C29 C28 -95.0(4)
C27 C28 C29 C30 -0.5(7)
C27 C28 C29 O3 -175.9(4)
O3 C29 C30 C31 175.5(4)
C28 C29 C30 C31 0.1(7)
C29 C30 C31 C32 -179.8(4)
C29 C30 C31 C26 0.9(7)
C27 C26 C31 C30 -1.6(6)
C25 C26 C31 C30 -179.9(4)
C27 C26 C31 C32 179.1(4)
C25 C26 C31 C32 0.8(7)
C24 C23 C32 C31 -0.7(7)
O12 C23 C32 C31 -176.5(4)
C30 C31 C32 C23 -179.5(4)
C26 C31 C32 C23 -0.2(7)
C6 O13 C33 C34 177.6(4)
O13 C33 C34 C35 -62.5(6)
C33 C34 C35 C36 176.0(5)
C34 C35 C36 C37 -58.6(8)
C4 O14 C38 C39 178.8(4)
O14 C38 C39 C40 52.6(6)
C38 C39 C40 C41 60.7(6)
C39 C40 C41 C42 -177.3(5)
C22 O15 C43 C44 166.3(5)
O15 C43 C44 C45 -67.1(6)
C43 C44 C45 C46 -176.2(5)
C44 C45 C46 C47 -66.4(8)
C20 O16 C48 C49 -172.6(4)
O16 C48 C49 C50 60.9(6)
C48 C49 C50 C51 48.0(7)
C49 C50 C51 C52 58.5(7)
